data_2219192
loop_
_publ_author_name
'Duque, J.'
'Est\'evez-Hern\'andez, O.'
'Mascarenhas, Yvonne'
'Ellena, J.'
'Corr\^ea, Rodrigo S.'

_publ_section_title
;
 <i>N</i>-(2-Furylcarbonyl)piperidine-1-carbothioamide
;
_journal_coeditor_code WW2121
_journal_issue 8
_journal_name_full 'Acta Crystallographica Section E'
_journal_page_first o1457
_journal_paper_doi 10.1107/S1600536808020977
_journal_volume 64
_journal_year 2008
_chemical_formula_iupac 'C11 H14 N2 O2 S1'
_chemical_formula_moiety 'C11 H14 N2 O2 S1'
_chemical_formula_sum 'C11 H14 N2 O2 S'
_chemical_formula_weight 238.3
_chemical_name_systematic
;
N-(2-Furylcarbonyl)piperidine-1-carbothioamide
;
_space_group_IT_number 61
_symmetry_cell_setting orthorhombic
_symmetry_space_group_name_Hall '-P 2ac 2ab'
_symmetry_space_group_name_H-M 'P b c a'
_audit_creation_method 'WinGX routine CIF_UPDATE'
_cell_angle_alpha 90
_cell_angle_beta 90
_cell_angle_gamma 90
_cell_formula_units_Z 8
_cell_length_a 31.6377(15)
_cell_length_b 8.6787(4)
_cell_length_c 8.5308(3)
_cell_measurement_reflns_used 2684
_cell_measurement_temperature 294
_cell_measurement_theta_max 26.373
_cell_measurement_theta_min 2.91
_cell_volume 2342.34(18)
_computing_cell_refinement 'SCALEPACK (Otwinowski & Minor, 1997)'
_computing_data_collection 'COLLECT (Enraf--Nonius, 2000)'
_computing_data_reduction 'DENZO and SCALEPACK (Otwinowski & Minor, 1997)'
_computing_molecular_graphics 'ORTEP-3 for Windows (Farrugia, 1997)'
_computing_publication_material 'WinGX (Farrugia, 1999)'
_computing_structure_refinement 'SHELXL97 (Sheldrick, 2008)'
_computing_structure_solution 'SHELXS97 (Sheldrick, 2008)'
_diffrn_measured_fraction_theta_full 0.995
_diffrn_measured_fraction_theta_max 0.995
_diffrn_measurement_device '95mm CCD camera on \k-goniostat'
_diffrn_measurement_device_type 'Nonius KappaCCD'
_diffrn_measurement_method 'CCD rotation images, thick slices'
_diffrn_radiation_type MoK\a
_diffrn_radiation_wavelength 0.71073
_diffrn_reflns_av_R_equivalents 0.039
_diffrn_reflns_limit_h_max 39
_diffrn_reflns_limit_h_min -39
_diffrn_reflns_limit_k_max 10
_diffrn_reflns_limit_k_min -10
_diffrn_reflns_limit_l_max 10
_diffrn_reflns_limit_l_min -10
_diffrn_reflns_number 4308
_diffrn_reflns_theta_full 26.38
_diffrn_reflns_theta_max 26.38
_diffrn_reflns_theta_min 3.41
_exptl_absorpt_coefficient_mu 0.263
_exptl_absorpt_correction_type none
_exptl_crystal_colour colourless
_exptl_crystal_density_diffrn 1.352
_exptl_crystal_density_method 'not measured'
_exptl_crystal_description prism
_exptl_crystal_F_000 1008
_exptl_crystal_size_max 0.152
_exptl_crystal_size_mid 0.128
_exptl_crystal_size_min 0.056
_refine_diff_density_max 0.351
_refine_diff_density_min -0.349
_refine_ls_extinction_method none
_refine_ls_goodness_of_fit_ref 1.105
_refine_ls_hydrogen_treatment constr
_refine_ls_matrix_type full
_refine_ls_number_parameters 145
_refine_ls_number_reflns 2387
_refine_ls_number_restraints 0
_refine_ls_restrained_S_all 1.105
_refine_ls_R_factor_gt 0.0673
_refine_ls_shift/su_max 0
_refine_ls_structure_factor_coef Fsqd
_refine_ls_weighting_details 'calc w=1/[\s^2^(Fo^2^)+(0.1017P)^2^+1.0533P] where P=(Fo^2^+2Fc^2^)/3'
_refine_ls_weighting_scheme calc
_refine_ls_wR_factor_ref 0.2047
_reflns_number_gt 1550
_reflns_number_total 2387
_reflns_threshold_expression I>2\s(I)
_cod_data_source_file ww2121.cif
_cod_data_source_block I
_cod_original_formula_sum 'C11 H14 N2 O2 S1'
_cod_database_code 2219192
_cod_database_fobs_code 2219192

loop_
_symmetry_equiv_pos_as_xyz
'x, y, z'
'-x+1/2, -y, z+1/2'
'x+1/2, -y+1/2, -z'
'-x, y+1/2, -z+1/2'
'-x, -y, -z'
'x-1/2, y, -z-1/2'
'-x-1/2, y-1/2, z'
'x, -y-1/2, z-1/2'

loop_
_atom_site_type_symbol
_atom_site_label
_atom_site_fract_x
_atom_site_fract_y
_atom_site_fract_z
_atom_site_U_iso_or_equiv
_atom_site_adp_type
_atom_site_calc_flag
_atom_site_refinement_flags
_atom_site_occupancy
C C1 0.05964(9) 0.3587(4) 0.2251(4) 0.0455(7) Uani d . 1
C C2 0.13205(9) 0.2817(4) 0.2882(3) 0.0456(8) Uani d . 1
C C3 0.01610(9) 0.3667(3) 0.2812(3) 0.0442(7) Uani d . 1
C C4 -0.01794(10) 0.4368(4) 0.2179(4) 0.0561(9) Uani d . 1
H H4 -0.0191 0.4904 0.1237 0.067 Uiso calc R 1
C C5 -0.05161(11) 0.4118(4) 0.3246(5) 0.0678(11) Uani d . 1
H H5 -0.0792 0.4468 0.314 0.081 Uiso calc R 1
C C6 -0.03631(12) 0.3293(5) 0.4421(5) 0.0776(12) Uani d . 1
H H6 -0.0521 0.2957 0.5275 0.093 Uiso calc R 1
C C7 0.13358(12) 0.5686(4) 0.2859(5) 0.0627(10) Uani d . 1
H H7A 0.1051 0.5591 0.3268 0.075 Uiso calc R 1
H H7B 0.1321 0.6226 0.1865 0.075 Uiso calc R 1
C C8 0.16045(13) 0.6593(4) 0.3996(5) 0.0743(11) Uani d . 1
H H8A 0.1586 0.6123 0.5026 0.089 Uiso calc R 1
H H8B 0.1495 0.7633 0.4075 0.089 Uiso calc R 1
C C9 0.20640(14) 0.6656(5) 0.3497(6) 0.0890(13) Uani d . 1
H H9A 0.209 0.7254 0.2541 0.107 Uiso calc R 1
H H9B 0.223 0.7157 0.4305 0.107 Uiso calc R 1
C C10 0.22286(12) 0.5045(5) 0.3226(6) 0.0849(13) Uani d . 1
H H10A 0.2515 0.5098 0.2827 0.102 Uiso calc R 1
H H10B 0.2235 0.4492 0.4213 0.102 Uiso calc R 1
C C11 0.19565(11) 0.4186(5) 0.2081(5) 0.0703(11) Uani d . 1
H H11A 0.197 0.4688 0.1065 0.084 Uiso calc R 1
H H11B 0.2062 0.3143 0.1962 0.084 Uiso calc R 1
N N1 0.08854(7) 0.2942(3) 0.3243(3) 0.0458(7) Uani d . 1
H H1 0.0799 0.2594 0.4131 0.055 Uiso calc R 1
N N2 0.15184(8) 0.4140(3) 0.2619(3) 0.0527(7) Uani d . 1
O O1 0.06909(7) 0.4111(3) 0.0970(2) 0.0569(7) Uani d . 1
O O2 0.00546(7) 0.3001(3) 0.4214(3) 0.0651(7) Uani d . 1
S S1 0.15400(3) 0.10814(10) 0.28587(13) 0.0661(4) Uani d . 1

loop_
_atom_site_aniso_label
_atom_site_aniso_U_11
_atom_site_aniso_U_22
_atom_site_aniso_U_33
_atom_site_aniso_U_12
_atom_site_aniso_U_13
_atom_site_aniso_U_23
C1 0.0424(16) 0.0478(17) 0.0462(19) 0.0006(13) -0.0034(13) -0.0070(15)
C2 0.0397(15) 0.056(2) 0.0412(17) -0.0007(14) -0.0028(13) -0.0054(15)
C3 0.0435(16) 0.0484(17) 0.0406(16) 0.0015(13) -0.0001(13) 0.0006(14)
C4 0.0547(19) 0.0541(19) 0.060(2) 0.0076(16) -0.0086(16) 0.0046(17)
C5 0.0423(18) 0.070(2) 0.091(3) 0.0139(17) 0.0037(18) -0.004(2)
C6 0.050(2) 0.092(3) 0.090(3) 0.018(2) 0.023(2) 0.017(2)
C7 0.057(2) 0.049(2) 0.082(3) 0.0016(16) 0.0006(18) 0.0000(18)
C8 0.089(3) 0.048(2) 0.086(3) -0.0092(19) -0.006(2) -0.005(2)
C9 0.082(3) 0.074(3) 0.111(3) -0.027(2) -0.018(3) 0.002(3)
C10 0.053(2) 0.084(3) 0.118(4) -0.017(2) -0.011(2) 0.009(3)
C11 0.0438(19) 0.079(3) 0.088(3) -0.0093(18) 0.0112(18) -0.006(2)
N1 0.0374(13) 0.0569(17) 0.0430(14) 0.0020(11) 0.0016(10) 0.0006(12)
N2 0.0419(15) 0.0509(16) 0.0655(18) -0.0043(12) 0.0023(12) -0.0071(13)
O1 0.0537(13) 0.0760(17) 0.0411(13) -0.0015(11) 0.0017(10) 0.0051(11)
O2 0.0520(13) 0.0813(18) 0.0619(15) 0.0160(12) 0.0121(11) 0.0164(13)
S1 0.0485(5) 0.0536(6) 0.0962(8) 0.0069(4) -0.0001(4) -0.0080(5)

loop_
_atom_type_symbol
_atom_type_description
_atom_type_scat_dispersion_real
_atom_type_scat_dispersion_imag
_atom_type_scat_source
C C 0.0033 0.0016 'International Tables Vol C Tables 4.2.6.8 and 6.1.1.4'
H H 0 0 'International Tables Vol C Tables 4.2.6.8 and 6.1.1.4'
N N 0.0061 0.0033 'International Tables Vol C Tables 4.2.6.8 and 6.1.1.4'
O O 0.0106 0.006 'International Tables Vol C Tables 4.2.6.8 and 6.1.1.4'
S S 0.1246 0.1234 'International Tables Vol C Tables 4.2.6.8 and 6.1.1.4'

loop_
_geom_angle_atom_site_label_1
_geom_angle_atom_site_label_2
_geom_angle_atom_site_label_3
_geom_angle
O1 C1 N1 122.9(3)
O1 C1 C3 120.4(3)
N1 C1 C3 116.6(3)
N2 C2 N1 115.5(3)
N2 C2 S1 125.9(2)
N1 C2 S1 118.6(2)
C4 C3 O2 110.1(3)
C4 C3 C1 130.1(3)
O2 C3 C1 119.8(3)
C3 C4 C5 105.9(3)
C3 C4 H4 127
C5 C4 H4 127
C6 C5 C4 107.1(3)
C6 C5 H5 126.5
C4 C5 H5 126.5
C5 C6 O2 111.0(3)
C5 C6 H6 124.5
O2 C6 H6 124.5
N2 C7 C8 110.0(3)
N2 C7 H7A 109.7
C8 C7 H7A 109.7
N2 C7 H7B 109.7
C8 C7 H7B 109.7
H7A C7 H7B 108.2
C7 C8 C9 112.2(4)
C7 C8 H8A 109.2
C9 C8 H8A 109.2
C7 C8 H8B 109.2
C9 C8 H8B 109.2
H8A C8 H8B 107.9
C10 C9 C8 109.9(3)
C10 C9 H9A 109.7
C8 C9 H9A 109.7
C10 C9 H9B 109.7
C8 C9 H9B 109.7
H9A C9 H9B 108.2
C11 C10 C9 111.2(3)
C11 C10 H10A 109.4
C9 C10 H10A 109.4
C11 C10 H10B 109.4
C9 C10 H10B 109.4
H10A C10 H10B 108
N2 C11 C10 110.7(3)
N2 C11 H11A 109.5
C10 C11 H11A 109.5
N2 C11 H11B 109.5
C10 C11 H11B 109.5
H11A C11 H11B 108.1
C1 N1 C2 123.2(3)
C1 N1 H1 118.4
C2 N1 H1 118.4
C2 N2 C11 121.6(3)
C2 N2 C7 125.4(3)
C11 N2 C7 113.0(3)
C6 O2 C3 105.9(3)

loop_
_geom_bond_atom_site_label_1
_geom_bond_atom_site_label_2
_geom_bond_distance
_geom_bond_publ_flag
C1 O1 1.221(4) ?
C1 N1 1.366(4) yes
C1 C3 1.460(4) ?
C2 N2 1.327(4) yes
C2 N1 1.415(4) yes
C2 S1 1.659(3) ?
C3 C4 1.349(4) ?
C3 O2 1.371(4) ?
C4 C5 1.418(5) ?
C4 H4 0.93 ?
C5 C6 1.323(5) ?
C5 H5 0.93 ?
C6 O2 1.357(4) ?
C6 H6 0.93 ?
C7 N2 1.475(4) ?
C7 C8 1.511(5) ?
C7 H7A 0.97 ?
C7 H7B 0.97 ?
C8 C9 1.516(6) ?
C8 H8A 0.97 ?
C8 H8B 0.97 ?
C9 C10 1.510(7) ?
C9 H9A 0.97 ?
C9 H9B 0.97 ?
C10 C11 1.500(5) ?
C10 H10A 0.97 ?
C10 H10B 0.97 ?
C11 N2 1.461(4) ?
C11 H11A 0.97 ?
C11 H11B 0.97 ?
N1 H1 0.86 ?

loop_
_geom_hbond_atom_site_label_D
_geom_hbond_atom_site_label_H
_geom_hbond_atom_site_label_A
_geom_hbond_site_symmetry_A
_geom_hbond_distance_DH
_geom_hbond_distance_HA
_geom_hbond_distance_DA
_geom_hbond_angle_DHA
_geom_hbond_publ_flag
N1 H1 O2 . 0.86 2.38 2.756(3) 107 y
N1 H1 O1 8_566 0.86 2.18 2.994(4) 157 y

loop_
_geom_torsion_atom_site_label_1
_geom_torsion_atom_site_label_2
_geom_torsion_atom_site_label_3
_geom_torsion_atom_site_label_4
_geom_torsion
O1 C1 C3 C4 -5.9(5)
N1 C1 C3 C4 172.5(3)
O1 C1 C3 O2 176.5(3)
N1 C1 C3 O2 -5.2(4)
O2 C3 C4 C5 -0.2(4)
C1 C3 C4 C5 -178.0(3)
C3 C4 C5 C6 -0.5(5)
C4 C5 C6 O2 1.0(5)
N2 C7 C8 C9 54.0(5)
C7 C8 C9 C10 -53.7(5)
C8 C9 C10 C11 54.5(5)
C9 C10 C11 N2 -56.8(5)
O1 C1 N1 C2 -0.1(5)
C3 C1 N1 C2 -178.4(3)
N2 C2 N1 C1 59.9(4)
S1 C2 N1 C1 -121.4(3)
N1 C2 N2 C11 -173.8(3)
S1 C2 N2 C11 7.6(5)
N1 C2 N2 C7 7.8(4)
S1 C2 N2 C7 -170.8(3)
C10 C11 N2 C2 -120.6(4)
C10 C11 N2 C7 58.1(4)
C8 C7 N2 C2 122.3(4)
C8 C7 N2 C11 -56.3(4)
C5 C6 O2 C3 -1.1(5)
C4 C3 O2 C6 0.8(4)
C1 C3 O2 C6 178.8(3)

loop_
_cod_related_entry_id
_cod_related_entry_database
_cod_related_entry_code
1 ChemSpider 734224
